data_1536295
loop_
_publ_author_name
'Weil, M.'
'Kubel, F.'

_publ_section_title
;
 Single crystal growth and classification of Eu Al F5 and solid solutions
 M(II)1-x Eux Al F5 (M = Ca, Sr, Ba) within the structural family of
 tetragonal M(II) M(III) F5 compounds
;
_journal_name_full 'Journal of Solid State Chemistry'
_journal_page_first 150
_journal_page_last 156
_journal_paper_doi 10.1006/jssc.2001.9464
_journal_volume 164
_journal_year 2002
_chemical_formula_sum 'Al Eu0.45 F5 Sr0.55'
_chemical_name_systematic '(Eu0.45 Sr0.55) (Al F5)'
_space_group_IT_number 88
_symmetry_space_group_name_Hall '-I 4ad'
_symmetry_space_group_name_H-M 'I 41/a :2'
_cell_angle_alpha 90
_cell_angle_beta 90
_cell_angle_gamma 90
_cell_formula_units_Z 64
_cell_length_a 19.9203
_cell_length_b 19.9203
_cell_length_c 14.3445
_cell_volume 5692.161
_citation_journal_id_ASTM JSSCBI
_cod_data_source_file Weil_JSSCBI_2002_335.cif
_cod_data_source_block Al1Eu0.45F5Sr0.55
_cod_original_formula_sum 'Al1 Eu0.45 F5 Sr0.55'
_cod_database_code 1536295

loop_
_symmetry_equiv_pos_as_xyz
x,y,z
-y+3/4,x+1/4,z+1/4
-x+1/2,-y,z+1/2
y+3/4,-x+3/4,z+3/4
-x,-y,-z
y-3/4,-x-1/4,-z-1/4
x-1/2,y,-z-1/2
-y-3/4,x-3/4,-z-3/4
x+1/2,y+1/2,z+1/2
-y+5/4,x+3/4,z+3/4
-x+1,-y+1/2,z+1
y+5/4,-x+5/4,z+5/4
-x+1/2,-y+1/2,-z+1/2
y-1/4,-x+1/4,-z+1/4
x,y+1/2,-z
-y-1/4,x-1/4,-z-1/4

loop_
_atom_site_label
_atom_site_type_symbol
_atom_site_fract_x
_atom_site_fract_y
_atom_site_fract_z
_atom_site_occupancy
_atom_site_U_iso_or_equiv
F3 F-1 0.03282 0.33188 0.26791 1 0.0
F9 F-1 0.16111 0.01981 0.62367 1 0.0
F16 F-1 0.27854 0.08635 0.12872 1 0.0
Eu1 Eu+2 0.08013 0.11366 0.6279 0.463 0.0
F19 F-1 0.40669 0.55637 0.04148 1 0.0
F15 F-1 0.25117 0.00311 -0.00037 1 0.0
Al5 Al+3 0 0.25 0.4808 1 0.0
F18 F-1 0.3224 0.18431 0.21054 1 0.0
F11 F-1 0.16713 0.02607 0.37222 1 0.0
Al1 Al+3 0.07722 0.00784 0.37405 1 0.0
Eu2 Eu+2 0.08131 0.11512 0.12072 0.455 0.0
F4 F-1 0.05411 0.22809 0.37561 1 0.0
Sr2 Sr+2 0.08131 0.11512 0.12072 0.545 0.0
F13 F-1 0.19367 0.15689 0.03986 1 0.0
F5 F-1 0.06749 0.22619 0.55516 1 0.0
F7 F-1 0.07411 0.07495 0.28806 1 0.0
F17 F-1 0.32314 0.18111 0.03928 1 0.0
Eu3 Eu+2 0.16087 0.15807 0.37485 0.46 0.0
F1 F-1 0.01084 0.00524 0.62405 1 0.0
Al3 Al+3 0.25681 0.17595 0.12524 1 0.0
F10 F-1 0.16375 0.02224 0.12601 1 0.0
F8 F-1 0.07454 0.07419 0.46089 1 0.0
F14 F-1 0.19282 0.15918 0.53776 1 0.0
F6 F-1 0.06706 0.22621 0.19541 1 0.0
Sr4 Sr+2 0.40975 0.09037 0.12399 0.578 0.0
Eu4 Eu+2 0.40975 0.09037 0.12399 0.422 0.0
Al2 Al+3 0.25141 0.00147 0.12472 1 0.0
F2 F-1 0.01363 0.00838 0.12734 1 0.0
F12 F-1 0.19257 0.16092 0.21105 1 0.0
Sr1 Sr+2 0.08013 0.11366 0.6279 0.537 0.0
Sr3 Sr+2 0.16087 0.15807 0.37485 0.54 0.0
F20 F-1 0.46782 0.16789 0.01633 1 0.0
Al4 Al+3 0 0.25 0.27043 1 0.0
